data_7207363
loop_
_publ_author_name
'Zhang, Ming-Yang'
'Shan, Wei-Jun'
'Han, Zheng-Bo'

_publ_section_title
;
 Syntheses and magnetic properties of three Mn(ii) coordination polymers
 based on a tripodal flexible ligand
;
_journal_issue 5
_journal_name_full CrystEngComm
_journal_page_first 1568
_journal_paper_doi 10.1039/c1ce06213a
_journal_volume 14
_journal_year 2012
_chemical_formula_sum 'C18 H19 Mn N4 O10'
_chemical_formula_weight 506.31
_chemical_name_systematic
;
?
;
_space_group_IT_number 14
_symmetry_cell_setting monoclinic
_symmetry_space_group_name_Hall '-P 2ybc'
_symmetry_space_group_name_H-M 'P 1 21/c 1'
_atom_sites_solution_hydrogens geom
_atom_sites_solution_primary direct
_atom_sites_solution_secondary difmap
_audit_creation_method SHELXL-97
_cell_angle_alpha 90.00
_cell_angle_beta 92.9860(10)
_cell_angle_gamma 90.00
_cell_formula_units_Z 4
_cell_length_a 13.1120(11)
_cell_length_b 23.1084(19)
_cell_length_c 6.7362(6)
_cell_measurement_temperature 173(2)
_cell_volume 2038.3(3)
_computing_cell_refinement 'Bruker SAINT'
_computing_data_collection 'Bruker APEX2'
_computing_data_reduction 'Bruker SAINT'
_computing_molecular_graphics 'Bruker SHELXTL'
_computing_publication_material 'Bruker SHELXTL'
_computing_structure_refinement 'SHELXL-97 (Sheldrick, 2008)'
_computing_structure_solution 'SHELXS-97 (Sheldrick, 2008)'
_diffrn_ambient_temperature 173(2)
_diffrn_measured_fraction_theta_full 0.997
_diffrn_measured_fraction_theta_max 0.997
_diffrn_measurement_device_type 'Bruker APEX area-detector diffractometer'
_diffrn_measurement_method '\f and \w scan'
_diffrn_radiation_monochromator graphite
_diffrn_radiation_source 'fine-focus sealed tube'
_diffrn_radiation_type MoK\a
_diffrn_radiation_wavelength 0.71073
_diffrn_reflns_av_R_equivalents 0.1126
_diffrn_reflns_av_sigmaI/netI 0.0913
_diffrn_reflns_limit_h_max 16
_diffrn_reflns_limit_h_min -15
_diffrn_reflns_limit_k_max 16
_diffrn_reflns_limit_k_min -28
_diffrn_reflns_limit_l_max 8
_diffrn_reflns_limit_l_min -7
_diffrn_reflns_number 10974
_diffrn_reflns_theta_full 26.00
_diffrn_reflns_theta_max 26.00
_diffrn_reflns_theta_min 1.56
_diffrn_standards_decay_% 0
_diffrn_standards_interval_time 0
_diffrn_standards_number 0
_exptl_absorpt_coefficient_mu 0.715
_exptl_absorpt_correction_T_max 0.8315
_exptl_absorpt_correction_T_min 0.7789
_exptl_absorpt_correction_type multi-scan
_exptl_crystal_density_diffrn 1.650
_exptl_crystal_density_method 'not measured'
_exptl_crystal_F_000 1040
_exptl_crystal_size_max 0.37
_exptl_crystal_size_mid 0.33
_exptl_crystal_size_min 0.27
_refine_diff_density_max 1.244
_refine_diff_density_min -0.602
_refine_diff_density_rms 0.103
_refine_ls_extinction_method none
_refine_ls_goodness_of_fit_ref 1.108
_refine_ls_hydrogen_treatment mixed
_refine_ls_matrix_type full
_refine_ls_number_parameters 306
_refine_ls_number_reflns 4002
_refine_ls_number_restraints 3
_refine_ls_restrained_S_all 1.107
_refine_ls_R_factor_all 0.0850
_refine_ls_R_factor_gt 0.0655
_refine_ls_shift/su_max 0.000
_refine_ls_shift/su_mean 0.000
_refine_ls_structure_factor_coef Fsqd
_refine_ls_weighting_details 'calc w=1/[\s^2^(Fo^2^)+(0.0601P)^2^+5.7359P] where P=(Fo^2^+2Fc^2^)/3'
_refine_ls_weighting_scheme calc
_refine_ls_wR_factor_gt 0.1667
_refine_ls_wR_factor_ref 0.1860
_reflns_number_gt 3013
_reflns_number_total 4002
_reflns_threshold_expression >2sigma(I)
_cod_data_source_file c1ce06213a.txt
_cod_data_source_block 3
_cod_original_sg_symbol_H-M P2(1)/c
_cod_database_code 7207363

loop_
_symmetry_equiv_pos_as_xyz
'x, y, z'
'-x, y+1/2, -z+1/2'
'-x, -y, -z'
'x, -y-1/2, z-1/2'

loop_
_atom_site_label
_atom_site_type_symbol
_atom_site_fract_x
_atom_site_fract_y
_atom_site_fract_z
_atom_site_U_iso_or_equiv
_atom_site_adp_type
_atom_site_occupancy
_atom_site_symmetry_multiplicity
_atom_site_calc_flag
_atom_site_refinement_flags
Mn1 Mn 0.05737(5) 0.70834(3) 0.22696(10) 0.0194(2) Uani 1 1 d .
C1 C 0.4697(4) 0.6310(2) 0.8872(7) 0.0291(11) Uani 1 1 d .
C2 C 0.6500(4) 0.6500(2) 0.9583(7) 0.0294(11) Uani 1 1 d .
C3 C 0.5637(4) 0.6907(2) 0.6624(7) 0.0229(10) Uani 1 1 d .
C4 C 0.3865(4) 0.6643(2) 0.5781(7) 0.0253(10) Uani 1 1 d .
H4A H 0.3539 0.6256 0.5751 0.030 Uiso 1 1 calc R
H4B H 0.4088 0.6728 0.4429 0.030 Uiso 1 1 calc R
C5 C 0.3090(4) 0.7092(2) 0.6342(7) 0.0279(11) Uani 1 1 d .
H5A H 0.3410 0.7480 0.6337 0.033 Uiso 1 1 calc R
H5B H 0.2879 0.7013 0.7705 0.033 Uiso 1 1 calc R
C6 C 0.2155(3) 0.7089(2) 0.4920(6) 0.0205(9) Uani 1 1 d .
C7 C 0.5521(4) 0.6025(2) 1.2083(8) 0.0333(12) Uani 1 1 d .
H7A H 0.4798 0.5990 1.2422 0.040 Uiso 1 1 calc R
H7B H 0.5867 0.6289 1.3059 0.040 Uiso 1 1 calc R
C8 C 0.6026(5) 0.5429(3) 1.2232(8) 0.0415(14) Uani 1 1 d .
H8A H 0.5570 0.5136 1.1584 0.050 Uiso 1 1 calc R
H8B H 0.6673 0.5434 1.1536 0.050 Uiso 1 1 calc R
C9 C 0.6240(5) 0.5272(2) 1.4391(8) 0.0361(13) Uani 1 1 d .
C10 C 0.7472(4) 0.7068(2) 0.7297(7) 0.0251(10) Uani 1 1 d .
H10A H 0.7918 0.7119 0.8516 0.030 Uiso 1 1 calc R
H10B H 0.7334 0.7455 0.6716 0.030 Uiso 1 1 calc R
C11 C 0.8020(4) 0.6702(2) 0.5828(7) 0.0234(10) Uani 1 1 d .
H11A H 0.7616 0.6697 0.4546 0.028 Uiso 1 1 calc R
H11B H 0.8067 0.6300 0.6327 0.028 Uiso 1 1 calc R
C12 C 0.9082(4) 0.6923(2) 0.5485(7) 0.0222(10) Uani 1 1 d .
C13 C 0.1021(6) 0.6225(3) -0.1138(10) 0.0578(18) Uani 1 1 d .
H13A H 0.1630 0.6446 -0.1182 0.069 Uiso 1 1 calc R
C14 C 0.0873(5) 0.5765(3) -0.2616(9) 0.0498(16) Uani 1 1 d .
H14A H 0.1367 0.5674 -0.3551 0.060 Uiso 1 1 calc R
C15 C -0.0002(6) 0.5488(3) -0.2540(12) 0.0583(19) Uani 1 1 d .
C16 C -0.0674(7) 0.5573(3) -0.1212(10) 0.063(2) Uani 1 1 d .
H16A H -0.1280 0.5349 -0.1163 0.075 Uiso 1 1 calc R
C17 C -0.0436(6) 0.6018(3) 0.0130(10) 0.0501(18) Uani 1 1 d .
H17A H -0.0922 0.6090 0.1098 0.060 Uiso 1 1 calc R
C18 C -0.0244(6) 0.5029(4) -0.4151(10) 0.062(2) Uani 1 1 d .
H18A H -0.0780 0.4764 -0.3928 0.074 Uiso 1 1 calc R
N1 N 0.4768(3) 0.66322(18) 0.7188(6) 0.0230(8) Uani 1 1 d .
N2 N 0.5568(3) 0.6275(2) 1.0065(6) 0.0293(10) Uani 1 1 d .
N3 N 0.6507(3) 0.68033(17) 0.7823(6) 0.0217(8) Uani 1 1 d .
N4 N 0.0403(4) 0.63587(19) 0.0221(6) 0.0298(10) Uani 1 1 d .
O1 O 0.3900(3) 0.60791(19) 0.9283(6) 0.0414(10) Uani 1 1 d .
O2 O 0.7252(3) 0.6443(2) 1.0671(6) 0.0431(10) Uani 1 1 d .
O3 O 0.5650(3) 0.72130(16) 0.5173(5) 0.0321(8) Uani 1 1 d .
O4 O 0.2052(3) 0.67042(15) 0.3611(5) 0.0271(8) Uani 1 1 d .
O5 O 0.1495(2) 0.74854(15) 0.5027(5) 0.0237(7) Uani 1 1 d .
O6 O 0.5890(4) 0.55148(19) 1.5770(6) 0.0500(11) Uani 1 1 d .
O7 O 0.6866(4) 0.48325(19) 1.4581(6) 0.0470(11) Uani 1 1 d .
O8 O 0.9391(3) 0.73472(17) 0.6533(5) 0.0341(9) Uani 1 1 d .
O9 O 0.9588(3) 0.66716(15) 0.4215(5) 0.0261(7) Uani 1 1 d .
O1W O 0.2610(4) 0.56270(17) 0.2049(7) 0.0420(10) Uani 1 1 d D
H1WB H 0.318(4) 0.567(3) 0.153(16) 0.15(5) Uiso 1 1 d D
H1WA H 0.236(5) 0.5948(16) 0.230(10) 0.05(2) Uiso 1 1 d D

loop_
_atom_site_aniso_label
_atom_site_aniso_U_11
_atom_site_aniso_U_22
_atom_site_aniso_U_33
_atom_site_aniso_U_23
_atom_site_aniso_U_13
_atom_site_aniso_U_12
Mn1 0.0161(4) 0.0243(4) 0.0176(3) -0.0006(3) -0.0008(2) 0.0014(3)
C1 0.025(3) 0.037(3) 0.026(2) 0.001(2) 0.003(2) -0.002(2)
C2 0.020(3) 0.039(3) 0.028(2) 0.002(2) -0.004(2) -0.005(2)
C3 0.020(2) 0.024(2) 0.024(2) -0.0033(19) 0.0014(18) 0.003(2)
C4 0.016(2) 0.035(3) 0.024(2) -0.002(2) -0.0046(18) 0.004(2)
C5 0.017(2) 0.039(3) 0.027(2) -0.008(2) -0.0033(19) 0.005(2)
C6 0.015(2) 0.027(2) 0.019(2) 0.0047(19) -0.0008(17) -0.002(2)
C7 0.034(3) 0.036(3) 0.030(3) 0.003(2) 0.001(2) 0.003(2)
C8 0.054(4) 0.035(3) 0.036(3) 0.000(2) 0.003(3) 0.008(3)
C9 0.039(3) 0.033(3) 0.036(3) 0.006(2) 0.001(2) -0.005(3)
C10 0.015(2) 0.033(3) 0.027(2) -0.002(2) 0.0027(18) -0.004(2)
C11 0.016(2) 0.030(3) 0.024(2) -0.0014(19) -0.0010(18) -0.001(2)
C12 0.020(2) 0.025(2) 0.021(2) 0.0031(18) -0.0010(18) 0.000(2)
C13 0.060(5) 0.060(4) 0.054(4) -0.003(3) 0.005(3) -0.007(4)
C14 0.053(4) 0.065(4) 0.032(3) -0.001(3) 0.008(3) 0.002(4)
C15 0.040(4) 0.062(4) 0.073(5) 0.037(4) 0.001(3) 0.004(3)
C16 0.083(6) 0.061(4) 0.044(4) -0.004(3) -0.002(4) 0.027(4)
C17 0.059(4) 0.041(3) 0.046(3) -0.015(3) -0.027(3) 0.014(3)
C18 0.073(5) 0.062(4) 0.051(4) -0.006(4) 0.004(4) -0.006(4)
N1 0.015(2) 0.030(2) 0.0238(19) 0.0006(16) -0.0021(15) 0.0030(17)
N2 0.023(2) 0.042(2) 0.023(2) 0.0086(19) 0.0005(16) -0.002(2)
N3 0.015(2) 0.027(2) 0.0226(19) 0.0001(16) 0.0010(15) -0.0021(16)
N4 0.040(3) 0.031(2) 0.0177(19) -0.0043(17) 0.0011(18) 0.012(2)
O1 0.025(2) 0.061(3) 0.038(2) 0.0093(19) 0.0011(16) -0.0147(19)
O2 0.028(2) 0.062(3) 0.038(2) 0.0119(19) -0.0118(17) -0.006(2)
O3 0.032(2) 0.034(2) 0.0304(18) 0.0100(15) 0.0007(15) 0.0009(16)
O4 0.0235(18) 0.0315(19) 0.0259(17) -0.0054(15) -0.0044(14) 0.0010(15)
O5 0.0175(17) 0.0296(17) 0.0241(16) -0.0006(14) 0.0023(13) 0.0029(14)
O6 0.066(3) 0.044(2) 0.041(2) 0.005(2) 0.009(2) 0.016(2)
O7 0.055(3) 0.047(3) 0.040(2) 0.0057(19) 0.004(2) 0.012(2)
O8 0.027(2) 0.041(2) 0.035(2) -0.0116(17) 0.0060(16) -0.0117(17)
O9 0.0239(18) 0.0302(18) 0.0246(16) 0.0005(14) 0.0051(14) -0.0015(15)
O1W 0.044(3) 0.033(2) 0.050(2) 0.0104(19) 0.009(2) 0.0071(19)

loop_
_atom_type_symbol
_atom_type_description
_atom_type_scat_dispersion_real
_atom_type_scat_dispersion_imag
_atom_type_scat_source
C C 0.0033 0.0016 'International Tables Vol C Tables 4.2.6.8 and 6.1.1.4'
H H 0.0000 0.0000 'International Tables Vol C Tables 4.2.6.8 and 6.1.1.4'
N N 0.0061 0.0033 'International Tables Vol C Tables 4.2.6.8 and 6.1.1.4'
O O 0.0106 0.0060 'International Tables Vol C Tables 4.2.6.8 and 6.1.1.4'
Mn Mn 0.3368 0.7283 'International Tables Vol C Tables 4.2.6.8 and 6.1.1.4'

loop_
_geom_angle_atom_site_label_1
_geom_angle_atom_site_label_2
_geom_angle_atom_site_label_3
_geom_angle
_geom_angle_site_symmetry_1
_geom_angle_site_symmetry_3
O8 Mn1 O9 87.73(14) 4_475 1_455
O8 Mn1 N4 106.61(16) 4_475 .
O9 Mn1 N4 90.04(15) 1_455 .
O8 Mn1 O5 88.81(13) 4_475 4_575
O9 Mn1 O5 174.96(13) 1_455 4_575
N4 Mn1 O5 87.45(15) . 4_575
O8 Mn1 O4 162.14(14) 4_475 .
O9 Mn1 O4 96.67(13) 1_455 .
N4 Mn1 O4 90.74(14) . .
O5 Mn1 O4 87.73(12) 4_575 .
O8 Mn1 O5 106.57(14) 4_475 .
O9 Mn1 O5 89.64(12) 1_455 .
N4 Mn1 O5 146.78(14) . .
O5 Mn1 O5 94.85(10) 4_575 .
O4 Mn1 O5 56.35(12) . .
O1 C1 N1 121.6(5) . .
O1 C1 N2 122.8(5) . .
N1 C1 N2 115.6(4) . .
O2 C2 N3 122.5(5) . .
O2 C2 N2 121.4(5) . .
N3 C2 N2 116.1(4) . .
O3 C3 N1 122.7(4) . .
O3 C3 N3 121.9(4) . .
N1 C3 N3 115.4(4) . .
N1 C4 C5 112.2(4) . .
N1 C4 H4A 109.2 . .
C5 C4 H4A 109.2 . .
N1 C4 H4B 109.2 . .
C5 C4 H4B 109.2 . .
H4A C4 H4B 107.9 . .
C4 C5 C6 111.8(4) . .
C4 C5 H5A 109.3 . .
C6 C5 H5A 109.3 . .
C4 C5 H5B 109.3 . .
C6 C5 H5B 109.3 . .
H5A C5 H5B 107.9 . .
O4 C6 O5 120.3(4) . .
O4 C6 C5 120.0(4) . .
O5 C6 C5 119.6(4) . .
N2 C7 C8 111.9(4) . .
N2 C7 H7A 109.2 . .
C8 C7 H7A 109.2 . .
N2 C7 H7B 109.2 . .
C8 C7 H7B 109.2 . .
H7A C7 H7B 107.9 . .
C9 C8 C7 109.8(5) . .
C9 C8 H8A 109.7 . .
C7 C8 H8A 109.7 . .
C9 C8 H8B 109.7 . .
C7 C8 H8B 109.7 . .
H8A C8 H8B 108.2 . .
O6 C9 O7 123.5(5) . .
O6 C9 C8 125.1(5) . .
O7 C9 C8 111.4(5) . .
N3 C10 C11 111.8(4) . .
N3 C10 H10A 109.3 . .
C11 C10 H10A 109.3 . .
N3 C10 H10B 109.3 . .
C11 C10 H10B 109.3 . .
H10A C10 H10B 107.9 . .
C10 C11 C12 112.7(4) . .
C10 C11 H11A 109.1 . .
C12 C11 H11A 109.1 . .
C10 C11 H11B 109.1 . .
C12 C11 H11B 109.1 . .
H11A C11 H11B 107.8 . .
O9 C12 O8 125.1(4) . .
O9 C12 C11 118.3(4) . .
O8 C12 C11 116.6(4) . .
N4 C13 C14 126.3(7) . .
N4 C13 H13A 116.9 . .
C14 C13 H13A 116.9 . .
C15 C14 C13 114.3(7) . .
C15 C14 H14A 122.9 . .
C13 C14 H14A 122.9 . .
C16 C15 C14 125.2(9) . .
C16 C15 C18 117.8(7) . .
C14 C15 C18 117.1(7) . .
C15 C16 C17 114.8(9) . .
C15 C16 H16A 122.6 . .
C17 C16 H16A 122.6 . .
N4 C17 C16 127.9(7) . .
N4 C17 H17A 116.1 . .
C16 C17 H17A 116.1 . .
C18 C18 C15 125.3(10) 3_564 .
C18 C18 H18A 117.4 3_564 .
C15 C18 H18A 117.4 . .
C1 N1 C3 125.1(4) . .
C1 N1 C4 117.1(4) . .
C3 N1 C4 117.5(4) . .
C1 N2 C2 124.2(4) . .
C1 N2 C7 119.4(4) . .
C2 N2 C7 116.3(4) . .
C2 N3 C3 123.2(4) . .
C2 N3 C10 117.7(4) . .
C3 N3 C10 118.9(4) . .
C13 N4 C17 111.5(5) . .
C13 N4 Mn1 126.0(5) . .
C17 N4 Mn1 122.3(4) . .
C6 O4 Mn1 93.7(3) . .
C6 O5 Mn1 139.7(3) . 4_576
C6 O5 Mn1 89.7(3) . .
Mn1 O5 Mn1 116.04(14) 4_576 .
C12 O8 Mn1 147.2(3) . 4_676
C12 O9 Mn1 125.3(3) . 1_655
H1WB O1W H1WA 111(3) . .

loop_
_geom_bond_atom_site_label_1
_geom_bond_atom_site_label_2
_geom_bond_distance
_geom_bond_site_symmetry_2
Mn1 O8 2.074(4) 4_475
Mn1 O9 2.114(3) 1_455
Mn1 N4 2.174(4) .
Mn1 O5 2.219(3) 4_575
Mn1 O4 2.272(3) .
Mn1 O5 2.354(3) .
C1 O1 1.218(6) .
C1 N1 1.364(6) .
C1 N2 1.365(6) .
C2 O2 1.205(6) .
C2 N3 1.378(6) .
C2 N2 1.382(7) .
C3 O3 1.207(6) .
C3 N1 1.375(6) .
C3 N3 1.384(6) .
C4 N1 1.477(6) .
C4 C5 1.514(7) .
C4 H4A 0.9900 .
C4 H4B 0.9900 .
C5 C6 1.516(6) .
C5 H5A 0.9900 .
C5 H5B 0.9900 .
C6 O4 1.255(6) .
C6 O5 1.264(6) .
C7 N2 1.481(6) .
C7 C8 1.528(8) .
C7 H7A 0.9900 .
C7 H7B 0.9900 .
C8 C9 1.511(8) .
C8 H8A 0.9900 .
C8 H8B 0.9900 .
C9 O6 1.197(7) .
C9 O7 1.308(7) .
C10 N3 1.465(6) .
C10 C11 1.510(7) .
C10 H10A 0.9900 .
C10 H10B 0.9900 .
C11 C12 1.511(7) .
C11 H11A 0.9900 .
C11 H11B 0.9900 .
C12 O9 1.253(6) .
C12 O8 1.263(6) .
C13 N4 1.292(8) .
C13 C14 1.462(9) .
C13 H13A 0.9500 .
C14 C15 1.318(10) .
C14 H14A 0.9500 .
C15 C16 1.302(10) .
C15 C18 1.540(11) .
C16 C17 1.394(9) .
C16 H16A 0.9500 .
C17 N4 1.352(8) .
C17 H17A 0.9500 .
C18 C18 1.346(14) 3_564
C18 H18A 0.9500 .
O5 Mn1 2.219(3) 4_576
O8 Mn1 2.074(4) 4_676
O9 Mn1 2.114(3) 1_655
O1W H1WB 0.85(2) .
O1W H1WA 0.83(2) .

loop_
_geom_hbond_atom_site_label_D
_geom_hbond_atom_site_label_H
_geom_hbond_atom_site_label_A
_geom_hbond_distance_DH
_geom_hbond_distance_HA
_geom_hbond_distance_DA
_geom_hbond_angle_DHA
_geom_hbond_site_symmetry_A
O1W H1WB O1 0.85(2) 2.06(7) 2.785(6) 143(9) 1_554
O1W H1WA O4 0.83(2) 2.01(3) 2.814(5) 162(7) .

loop_
_geom_torsion_atom_site_label_1
_geom_torsion_atom_site_label_2
_geom_torsion_atom_site_label_3
_geom_torsion_atom_site_label_4
_geom_torsion
_geom_torsion_site_symmetry_1
_geom_torsion_site_symmetry_4
N1 C4 C5 C6 -178.6(4) . .
C4 C5 C6 O4 7.1(6) . .
C4 C5 C6 O5 -171.0(4) . .
N2 C7 C8 C9 163.3(5) . .
C7 C8 C9 O6 13.9(9) . .
C7 C8 C9 O7 -165.9(5) . .
N3 C10 C11 C12 -172.0(4) . .
C10 C11 C12 O9 -176.3(4) . .
C10 C11 C12 O8 4.4(6) . .
N4 C13 C14 C15 2.7(11) . .
C13 C14 C15 C16 -4.5(10) . .
C13 C14 C15 C18 175.6(6) . .
C14 C15 C16 C17 3.7(11) . .
C18 C15 C16 C17 -176.4(6) . .
C15 C16 C17 N4 -0.9(10) . .
C16 C15 C18 C18 165.0(10) . 3_564
C14 C15 C18 C18 -15.1(14) . 3_564
O1 C1 N1 C3 179.9(5) . .
N2 C1 N1 C3 0.9(7) . .
O1 C1 N1 C4 -5.7(7) . .
N2 C1 N1 C4 175.3(4) . .
O3 C3 N1 C1 -175.9(5) . .
N3 C3 N1 C1 4.9(7) . .
O3 C3 N1 C4 9.8(7) . .
N3 C3 N1 C4 -169.5(4) . .
C5 C4 N1 C1 84.3(6) . .
C5 C4 N1 C3 -100.9(5) . .
O1 C1 N2 C2 175.7(5) . .
N1 C1 N2 C2 -5.4(8) . .
O1 C1 N2 C7 -9.7(8) . .
N1 C1 N2 C7 169.2(4) . .
O2 C2 N2 C1 -178.1(5) . .
N3 C2 N2 C1 3.5(8) . .
O2 C2 N2 C7 7.1(8) . .
N3 C2 N2 C7 -171.2(4) . .
C8 C7 N2 C1 108.5(6) . .
C8 C7 N2 C2 -76.4(6) . .
O2 C2 N3 C3 -175.4(5) . .
N2 C2 N3 C3 3.0(7) . .
O2 C2 N3 C10 -0.6(8) . .
N2 C2 N3 C10 177.7(4) . .
O3 C3 N3 C2 173.9(5) . .
N1 C3 N3 C2 -6.8(7) . .
O3 C3 N3 C10 -0.8(7) . .
N1 C3 N3 C10 178.5(4) . .
C11 C10 N3 C2 99.2(5) . .
C11 C10 N3 C3 -85.8(5) . .
C14 C13 N4 C17 -0.4(9) . .
C14 C13 N4 Mn1 -175.1(5) . .
C16 C17 N4 C13 -0.6(9) . .
C16 C17 N4 Mn1 174.4(5) . .
O8 Mn1 N4 C13 113.0(5) 4_475 .
O9 Mn1 N4 C13 -159.3(5) 1_455 .
O5 Mn1 N4 C13 25.0(5) 4_575 .
O4 Mn1 N4 C13 -62.7(5) . .
O5 Mn1 N4 C13 -69.9(6) . .
O8 Mn1 N4 C17 -61.2(4) 4_475 .
O9 Mn1 N4 C17 26.5(4) 1_455 .
O5 Mn1 N4 C17 -149.2(4) 4_575 .
O4 Mn1 N4 C17 123.1(4) . .
O5 Mn1 N4 C17 115.9(4) . .
O5 C6 O4 Mn1 0.8(4) . .
C5 C6 O4 Mn1 -177.3(4) . .
O8 Mn1 O4 C6 17.9(6) 4_475 .
O9 Mn1 O4 C6 -85.6(3) 1_455 .
N4 Mn1 O4 C6 -175.7(3) . .
O5 Mn1 O4 C6 96.9(3) 4_575 .
O5 Mn1 O4 C6 -0.5(2) . .
O4 C6 O5 Mn1 131.4(4) . 4_576
C5 C6 O5 Mn1 -50.5(7) . 4_576
O4 C6 O5 Mn1 -0.8(4) . .
C5 C6 O5 Mn1 177.3(4) . .
O8 Mn1 O5 C6 -173.7(3) 4_475 .
O9 Mn1 O5 C6 98.7(3) 1_455 .
N4 Mn1 O5 C6 9.2(4) . .
O5 Mn1 O5 C6 -83.6(2) 4_575 .
O4 Mn1 O5 C6 0.5(2) . .
O8 Mn1 O5 Mn1 38.50(19) 4_475 4_576
O9 Mn1 O5 Mn1 -49.02(16) 1_455 4_576
N4 Mn1 O5 Mn1 -138.5(2) . 4_576
O5 Mn1 O5 Mn1 128.7(2) 4_575 4_576
O4 Mn1 O5 Mn1 -147.3(2) . 4_576
O9 C12 O8 Mn1 -1.3(10) . 4_676
C11 C12 O8 Mn1 178.0(4) . 4_676
O8 C12 O9 Mn1 -38.2(6) . 1_655
C11 C12 O9 Mn1 142.5(3) . 1_655
